data_7235992
loop_
_publ_author_name
'Garc\'ia-R\'ios, Jessica'
'Hern\'andez-Campos, Ren\'e Francisco'
'Rasc\'on-Cruz, Fernando'
'Moreno-Mart\'inez, V\'ictor Augusto'
'Huerta-Lavorie, Ra\'ul'
'Vel\'azquez-Carmona, Miguel-\'Angel'
'Cea-Olivares, Raymundo'
'Mart\'inez-Otero, Diego'
'Jancik, Vojtech'

_publ_section_title
;
 Homo- and heteroalumoxane silicates
;
_journal_issue 121
_journal_name_full 'RSC Advances'
_journal_page_first 99722
_journal_paper_doi 10.1039/C5RA18481A
_journal_volume 5
_journal_year 2015
_chemical_formula_moiety 'C41 H71 Al Ga2 N2 O5 Si, 0.5(C7 H8)'
_chemical_formula_sum 'C44.5 H75 Al Ga2 N2 O5 Si'
_chemical_formula_weight 912.57
_chemical_properties_physical 'Air-sensitive, Moisture-sensitive'
_space_group_crystal_system triclinic
_space_group_IT_number 2
_space_group_name_Hall '-P 1'
_space_group_name_H-M_alt 'P -1'
_atom_sites_solution_hydrogens geom
_atom_sites_solution_primary direct
_atom_sites_solution_secondary difmap
_audit_creation_method SHELXL-2014/7
_audit_update_record
;
2015-10-25 deposited with the CCDC.
2015-11-12 downloaded from the CCDC.
;
_cell_angle_alpha 60.5450(10)
_cell_angle_beta 83.8700(10)
_cell_angle_gamma 77.3160(10)
_cell_formula_units_Z 4
_cell_length_a 11.2360(10)
_cell_length_b 22.588(2)
_cell_length_c 22.603(2)
_cell_measurement_reflns_used 9794
_cell_measurement_temperature 100(2)
_cell_measurement_theta_max 26.72
_cell_measurement_theta_min 2.31
_cell_volume 4873.2(8)
_computing_cell_refinement 'Bruker SAINT'
_computing_data_collection 'Bruker APEX2'
_computing_data_reduction 'Bruker SAINT'
_computing_molecular_graphics 'Bruker SHELXTL'
_computing_publication_material 'Bruker SHELXTL'
_computing_structure_refinement 'SHELXL-2014/7 (Sheldrick, 2014)'
_computing_structure_solution 'SHELXS-97 (Sheldrick 2008)'
_diffrn_ambient_temperature 100(2)
_diffrn_detector_area_resol_mean 8.333
_diffrn_measured_fraction_theta_full 0.998
_diffrn_measured_fraction_theta_max 0.998
_diffrn_measurement_device_type 'Bruker APEX-II CCD'
_diffrn_measurement_method '\w scans'
_diffrn_radiation_type MoK\a
_diffrn_radiation_wavelength 0.71073
_diffrn_reflns_av_R_equivalents 0.0888
_diffrn_reflns_av_unetI/netI 0.0619
_diffrn_reflns_Laue_measured_fraction_full 0.998
_diffrn_reflns_Laue_measured_fraction_max 0.998
_diffrn_reflns_limit_h_max 13
_diffrn_reflns_limit_h_min -13
_diffrn_reflns_limit_k_max 27
_diffrn_reflns_limit_k_min -23
_diffrn_reflns_limit_l_max 27
_diffrn_reflns_limit_l_min 0
_diffrn_reflns_number 17634
_diffrn_reflns_point_group_measured_fraction_full 0.998
_diffrn_reflns_point_group_measured_fraction_max 0.998
_diffrn_reflns_theta_full 25.242
_diffrn_reflns_theta_max 25.251
_diffrn_reflns_theta_min 1.035
_diffrn_source 'Incoatec ImuS'
_exptl_absorpt_coefficient_mu 1.190
_exptl_absorpt_correction_T_max 0.4288
_exptl_absorpt_correction_T_min 0.2143
_exptl_absorpt_correction_type multi-scan
_exptl_absorpt_process_details 'TWINABS 2012/1, Sheldrick'
_exptl_crystal_colour colorless
_exptl_crystal_density_diffrn 1.244
_exptl_crystal_description prism
_exptl_crystal_F_000 1940
_exptl_crystal_recrystallization_method 'Re-crystallisation from solvent: Toluene'
_exptl_crystal_size_max 0.181
_exptl_crystal_size_mid 0.162
_exptl_crystal_size_min 0.079
_refine_diff_density_max 1.253
_refine_diff_density_min -1.283
_refine_diff_density_rms 0.113
_refine_ls_extinction_method none
_refine_ls_goodness_of_fit_ref 1.104
_refine_ls_hydrogen_treatment constr
_refine_ls_matrix_type full
_refine_ls_number_parameters 1536
_refine_ls_number_reflns 17634
_refine_ls_number_restraints 3017
_refine_ls_restrained_S_all 1.037
_refine_ls_R_factor_all 0.0783
_refine_ls_R_factor_gt 0.0638
_refine_ls_shift/su_max 0.001
_refine_ls_shift/su_mean 0.000
_refine_ls_structure_factor_coef Fsqd
_refine_ls_weighting_details 'w=1/[\s^2^(Fo^2^)+(0.0927P)^2^+4.3718P] where P=(Fo^2^+2Fc^2^)/3'
_refine_ls_weighting_scheme calc
_refine_ls_wR_factor_gt 0.1671
_refine_ls_wR_factor_ref 0.1748
_reflns_Friedel_coverage 0.000
_reflns_number_gt 13982
_reflns_number_total 17634
_reflns_threshold_expression 'I > 2\s(I)'
_cod_data_source_file c5ra18481a2.cif
_cod_data_source_block Comp8
_cod_original_cell_volume 4873.2(7)
_cod_original_formula_sum 'C44.50 H75 Al Ga2 N2 O5 Si'
_cod_database_code 7235992
_shelx_shelxl_version_number 2014/7
_shelx_space_group_comment
; 
The symmetry employed for this shelxl refinement is uniquely defined 
by the following loop, which should always be used as a source of 
symmetry information in preference to the above space-group names. 
They are only intended as comments. 
;
_shelx_estimated_absorpt_t_min 0.813
_shelx_estimated_absorpt_t_max 0.912

loop_
_space_group_symop_operation_xyz
'x, y, z'
'-x, -y, -z'

loop_
_atom_site_label
_atom_site_type_symbol
_atom_site_fract_x
_atom_site_fract_y
_atom_site_fract_z
_atom_site_U_iso_or_equiv
_atom_site_adp_type
_atom_site_occupancy
_atom_site_site_symmetry_order
_atom_site_calc_flag
_atom_site_refinement_flags_posn
_atom_site_refinement_flags_adp
_atom_site_refinement_flags_occupancy
_atom_site_disorder_assembly
_atom_site_disorder_group
Ga1 Ga 0.04801(5) 0.37400(3) 0.26070(3) 0.03089(17) Uani 0.7808(10) 1 d D U P A 1
C38 C -0.0321(5) 0.3567(3) 0.1980(4) 0.0412(14) Uani 0.7808(10) 1 d D U P A 1
H38A H -0.0471 0.3991 0.1542 0.062 Uiso 0.7808(10) 1 calc R U P A 1
H38B H -0.1098 0.3425 0.2176 0.062 Uiso 0.7808(10) 1 calc R U P A 1
H38C H 0.0212 0.3197 0.1914 0.062 Uiso 0.7808(10) 1 calc R U P A 1
C39 C 0.0419(5) 0.3029(3) 0.3576(3) 0.0485(15) Uani 0.7808(10) 1 d D U P A 1
H39A H -0.0434 0.3018 0.3720 0.073 Uiso 0.7808(10) 1 calc R U P A 1
H39B H 0.0835 0.3144 0.3854 0.073 Uiso 0.7808(10) 1 calc R U P A 1
H39C H 0.0825 0.2574 0.3631 0.073 Uiso 0.7808(10) 1 calc R U P A 1
Ga2 Ga 0.35195(5) 0.27640(3) 0.29893(3) 0.03305(17) Uani 0.7808(10) 1 d D U P A 1
C40 C 0.3944(6) 0.2107(3) 0.2642(3) 0.0483(15) Uani 0.7808(10) 1 d D U P A 1
H40A H 0.4093 0.2356 0.2152 0.072 Uiso 0.7808(10) 1 calc R U P A 1
H40B H 0.3270 0.1863 0.2728 0.072 Uiso 0.7808(10) 1 calc R U P A 1
H40C H 0.4681 0.1771 0.2871 0.072 Uiso 0.7808(10) 1 calc R U P A 1
C41 C 0.3538(6) 0.2525(3) 0.3939(3) 0.0473(15) Uani 0.7808(10) 1 d D U P A 1
H41A H 0.3147 0.2125 0.4213 0.071 Uiso 0.7808(10) 1 calc R U P A 1
H41B H 0.3094 0.2920 0.3995 0.071 Uiso 0.7808(10) 1 calc R U P A 1
H41C H 0.4384 0.2411 0.4091 0.071 Uiso 0.7808(10) 1 calc R U P A 1
Si1 Si 0.31216(11) 0.41659(8) 0.20454(9) 0.0242(3) Uani 0.7808(10) 1 d D U P A 1
O1 O 0.2760(3) 0.4780(2) 0.2232(2) 0.0238(11) Uani 0.7808(10) 1 d D U P A 1
O2 O 0.2305(3) 0.35590(17) 0.24272(19) 0.0289(7) Uani 0.7808(10) 1 d D U P A 1
O3 O 0.3301(3) 0.44618(18) 0.12403(17) 0.0302(7) Uani 0.7808(10) 1 d D U P A 1
C30 C 0.2775(4) 0.4395(3) 0.0715(3) 0.0314(11) Uani 0.7808(10) 1 d D U P A 1
C31 C 0.1433(4) 0.4719(3) 0.0649(3) 0.0419(13) Uani 0.7808(10) 1 d D U P A 1
H31A H 0.1338 0.5210 0.0514 0.063 Uiso 0.7808(10) 1 calc R U P A 1
H31B H 0.1029 0.4482 0.1086 0.063 Uiso 0.7808(10) 1 calc R U P A 1
H31C H 0.1063 0.4673 0.0303 0.063 Uiso 0.7808(10) 1 calc R U P A 1
C32 C 0.2998(5) 0.3640(3) 0.0900(3) 0.0433(13) Uani 0.7808(10) 1 d D U P A 1
H32A H 0.2543 0.3389 0.1314 0.065 Uiso 0.7808(10) 1 calc R U P A 1
H32B H 0.3872 0.3444 0.0980 0.065 Uiso 0.7808(10) 1 calc R U P A 1
H32C H 0.2725 0.3598 0.0528 0.065 Uiso 0.7808(10) 1 calc R U P A 1
C33 C 0.3444(6) 0.4811(3) 0.0060(3) 0.0441(14) Uani 0.7808(10) 1 d D U P A 1
H33A H 0.4324 0.4631 0.0125 0.066 Uiso 0.7808(10) 1 calc R U P A 1
H33B H 0.3272 0.5299 -0.0052 0.066 Uiso 0.7808(10) 1 calc R U P A 1
H33C H 0.3164 0.4770 -0.0312 0.066 Uiso 0.7808(10) 1 calc R U P A 1
O4 O 0.4415(3) 0.36021(17) 0.24294(18) 0.0271(7) Uani 0.7808(10) 1 d D U P A 1
C34 C 0.5724(4) 0.3616(3) 0.2270(3) 0.0289(12) Uani 0.7808(10) 1 d D U P A 1
C35 C 0.6392(5) 0.3057(3) 0.2917(3) 0.0377(13) Uani 0.7808(10) 1 d D U P A 1
H35A H 0.6183 0.2611 0.3043 0.056 Uiso 0.7808(10) 1 calc R U P A 1
H35B H 0.6151 0.3173 0.3283 0.056 Uiso 0.7808(10) 1 calc R U P A 1
H35C H 0.7274 0.3028 0.2843 0.056 Uiso 0.7808(10) 1 calc R U P A 1
C36 C 0.5943(6) 0.4325(3) 0.2082(4) 0.0405(16) Uani 0.7808(10) 1 d D U P A 1
H36A H 0.5625 0.4440 0.2441 0.061 Uiso 0.7808(10) 1 calc R U P A 1
H36B H 0.5526 0.4671 0.1653 0.061 Uiso 0.7808(10) 1 calc R U P A 1
H36C H 0.6820 0.4324 0.2029 0.061 Uiso 0.7808(10) 1 calc R U P A 1
C37 C 0.6065(4) 0.3466(3) 0.1682(3) 0.0356(12) Uani 0.7808(10) 1 d D U P A 1
H37A H 0.5567 0.3815 0.1285 0.053 Uiso 0.7808(10) 1 calc R U P A 1
H37B H 0.5920 0.3005 0.1811 0.053 Uiso 0.7808(10) 1 calc R U P A 1
H37C H 0.6930 0.3479 0.1572 0.053 Uiso 0.7808(10) 1 calc R U P A 1
Ga1A Ga 0.04756(17) 0.41990(10) 0.18745(10) 0.0311(6) Uani 0.2192(10) 1 d D U P A 2
C38A C -0.0263(17) 0.3353(9) 0.2405(11) 0.039(4) Uani 0.2192(10) 1 d D U P A 2
H38D H -0.0176 0.3099 0.2149 0.058 Uiso 0.2192(10) 1 calc R U P A 2
H38E H 0.0155 0.3055 0.2843 0.058 Uiso 0.2192(10) 1 calc R U P A 2
H38F H -0.1131 0.3491 0.2482 0.058 Uiso 0.2192(10) 1 calc R U P A 2
C39A C 0.0319(18) 0.4648(11) 0.0876(7) 0.044(4) Uani 0.2192(10) 1 d D U P A 2
H39D H 0.0447 0.4292 0.0736 0.067 Uiso 0.2192(10) 1 calc R U P A 2
H39E H -0.0498 0.4933 0.0739 0.067 Uiso 0.2192(10) 1 calc R U P A 2
H39F H 0.0931 0.4941 0.0660 0.067 Uiso 0.2192(10) 1 calc R U P A 2
Ga2A Ga 0.3458(2) 0.38145(12) 0.12922(11) 0.0382(6) Uani 0.2192(10) 1 d D U P A 2
C40A C 0.331(2) 0.4652(10) 0.0417(8) 0.045(4) Uani 0.2192(10) 1 d D U P A 2
H40D H 0.3926 0.4581 0.0105 0.067 Uiso 0.2192(10) 1 calc R U P A 2
H40E H 0.2494 0.4761 0.0230 0.067 Uiso 0.2192(10) 1 calc R U P A 2
H40F H 0.3432 0.5037 0.0474 0.067 Uiso 0.2192(10) 1 calc R U P A 2
C41A C 0.395(2) 0.2869(8) 0.1418(11) 0.052(4) Uani 0.2192(10) 1 d D U P A 2
H41D H 0.4530 0.2871 0.1060 0.078 Uiso 0.2192(10) 1 calc R U P A 2
H41E H 0.4346 0.2562 0.1863 0.078 Uiso 0.2192(10) 1 calc R U P A 2
H41F H 0.3233 0.2704 0.1395 0.078 Uiso 0.2192(10) 1 calc R U P A 2
Si1A Si 0.3171(4) 0.3975(3) 0.2439(3) 0.0243(10) Uani 0.2192(10) 1 d D U P A 2
O1A O 0.2786(10) 0.4698(8) 0.2435(10) 0.025(3) Uani 0.2192(10) 1 d D U P A 2
O2A O 0.2323(8) 0.3843(6) 0.1984(6) 0.0254(18) Uani 0.2192(10) 1 d D U P A 2
O3A O 0.3443(10) 0.3333(5) 0.3193(5) 0.036(2) Uani 0.2192(10) 1 d D U P A 2
C30A C 0.2951(13) 0.2708(7) 0.3645(8) 0.040(3) Uani 0.2192(10) 1 d D U P A 2
C31A C 0.1647(13) 0.2959(10) 0.3800(10) 0.049(4) Uani 0.2192(10) 1 d D U P A 2
H31D H 0.1271 0.2559 0.4103 0.074 Uiso 0.2192(10) 1 calc R U P A 2
H31E H 0.1649 0.3239 0.4020 0.074 Uiso 0.2192(10) 1 calc R U P A 2
H31F H 0.1180 0.3240 0.3375 0.074 Uiso 0.2192(10) 1 calc R U P A 2
C32A C 0.3721(19) 0.2335(11) 0.4288(9) 0.049(5) Uani 0.2192(10) 1 d D U P A 2
H32D H 0.3432 0.1909 0.4612 0.074 Uiso 0.2192(10) 1 calc R U P A 2
H32E H 0.4576 0.2218 0.4175 0.074 Uiso 0.2192(10) 1 calc R U P A 2
H32F H 0.3652 0.2637 0.4491 0.074 Uiso 0.2192(10) 1 calc R U P A 2
C33A C 0.3062(18) 0.2262(9) 0.3310(10) 0.047(4) Uani 0.2192(10) 1 d D U P A 2
H33D H 0.2733 0.1844 0.3613 0.071 Uiso 0.2192(10) 1 calc R U P A 2
H33E H 0.2603 0.2522 0.2883 0.071 Uiso 0.2192(10) 1 calc R U P A 2
H33F H 0.3923 0.2129 0.3217 0.071 Uiso 0.2192(10) 1 calc R U P A 2
O4A O 0.4415(8) 0.3918(6) 0.1973(6) 0.0283(18) Uani 0.2192(10) 1 d D U P A 2
C34A C 0.5740(13) 0.3777(9) 0.2094(8) 0.035(3) Uani 0.2192(10) 1 d D U P A 2
C35A C 0.6117(19) 0.3032(9) 0.2627(11) 0.049(4) Uani 0.2192(10) 1 d D U P A 2
H35D H 0.6995 0.2930 0.2713 0.073 Uiso 0.2192(10) 1 calc R U P A 2
H35E H 0.5668 0.2950 0.3048 0.073 Uiso 0.2192(10) 1 calc R U P A 2
H35F H 0.5935 0.2729 0.2466 0.073 Uiso 0.2192(10) 1 calc R U P A 2
C36A C 0.598(2) 0.4223(11) 0.2379(11) 0.036(4) Uani 0.2192(10) 1 d D U P A 2
H36D H 0.6859 0.4134 0.2462 0.055 Uiso 0.2192(10) 1 calc R U P A 2
H36E H 0.5708 0.4713 0.2052 0.055 Uiso 0.2192(10) 1 calc R U P A 2
H36F H 0.5537 0.4110 0.2807 0.055 Uiso 0.2192(10) 1 calc R U P A 2
C37A C 0.6343(17) 0.3935(12) 0.1414(9) 0.051(4) Uani 0.2192(10) 1 d D U P A 2
H37D H 0.7230 0.3850 0.1464 0.077 Uiso 0.2192(10) 1 calc R U P A 2
H37E H 0.6139 0.3637 0.1256 0.077 Uiso 0.2192(10) 1 calc R U P A 2
H37F H 0.6051 0.4422 0.1084 0.077 Uiso 0.2192(10) 1 calc R U P A 2
Ga3 Ga 0.98691(4) 0.10291(2) 0.77239(2) 0.02704(14) Uani 0.9138(10) 1 d D U P B 1
C79 C 1.0325(4) 0.0502(3) 0.8697(2) 0.0428(11) Uani 0.9138(10) 1 d D U P B 1
H79A H 0.9796 0.0163 0.8946 0.064 Uiso 0.9138(10) 1 calc R U P B 1
H79B H 1.0227 0.0822 0.8882 0.064 Uiso 0.9138(10) 1 calc R U P B 1
H79C H 1.1177 0.0261 0.8746 0.064 Uiso 0.9138(10) 1 calc R U P B 1
C80 C 1.0745(4) 0.1805(2) 0.7170(3) 0.0358(10) Uani 0.9138(10) 1 d D U P B 1
H80A H 1.0171 0.2211 0.6854 0.054 Uiso 0.9138(10) 1 calc R U P B 1
H80B H 1.1396 0.1666 0.6912 0.054 Uiso 0.9138(10) 1 calc R U P B 1
H80C H 1.1098 0.1920 0.7469 0.054 Uiso 0.9138(10) 1 calc R U P B 1
Ga4 Ga 1.16083(4) -0.05921(3) 0.79438(3) 0.03436(15) Uani 0.9138(10) 1 d D U P B 1
C81 C 1.1103(5) -0.1152(3) 0.8877(3) 0.0490(13) Uani 0.9138(10) 1 d D U P B 1
H81A H 1.0226 -0.1006 0.8921 0.073 Uiso 0.9138(10) 1 calc R U P B 1
H81B H 1.1550 -0.1091 0.9186 0.073 Uiso 0.9138(10) 1 calc R U P B 1
H81C H 1.1281 -0.1642 0.8992 0.073 Uiso 0.9138(10) 1 calc R U P B 1
C82 C 1.3279(4) -0.0585(3) 0.7591(3) 0.0453(12) Uani 0.9138(10) 1 d D U P B 1
H82A H 1.3605 -0.0235 0.7626 0.068 Uiso 0.9138(10) 1 calc R U P B 1
H82B H 1.3276 -0.0473 0.7113 0.068 Uiso 0.9138(10) 1 calc R U P B 1
H82C H 1.3790 -0.1042 0.7856 0.068 Uiso 0.9138(10) 1 calc R U P B 1
Si2 Si 0.97277(9) 0.01082(6) 0.69962(6) 0.0235(2) Uani 0.9138(10) 1 d D U P B 1
O6 O 0.8321(2) 0.01355(14) 0.71966(15) 0.0261(7) Uani 0.9138(10) 1 d D U P B 1
O7 O 1.0528(2) 0.02987(14) 0.74266(15) 0.0266(6) Uani 0.9138(10) 1 d D U P B 1
O8 O 1.0533(2) -0.07160(14) 0.73199(15) 0.0302(6) Uani 0.9138(10) 1 d D U P B 1
C71 C 1.0667(4) -0.1247(2) 0.7117(2) 0.0370(10) Uani 0.9138(10) 1 d D U P B 1
C72 C 1.1162(5) -0.1928(2) 0.7738(3) 0.0481(14) Uani 0.9138(10) 1 d D U P B 1
H72A H 1.0566 -0.2021 0.8108 0.072 Uiso 0.9138(10) 1 calc R U P B 1
H72B H 1.1928 -0.1897 0.7882 0.072 Uiso 0.9138(10) 1 calc R U P B 1
H72C H 1.1310 -0.2304 0.7624 0.072 Uiso 0.9138(10) 1 calc R U P B 1
C73 C 0.9430(5) -0.1243(3) 0.6894(3) 0.0472(12) Uani 0.9138(10) 1 d D U P B 1
H73A H 0.9137 -0.0792 0.6500 0.071 Uiso 0.9138(10) 1 calc R U P B 1
H73B H 0.8846 -0.1324 0.7268 0.071 Uiso 0.9138(10) 1 calc R U P B 1
H73C H 0.9513 -0.1609 0.6770 0.071 Uiso 0.9138(10) 1 calc R U P B 1
C74 C 1.1574(5) -0.1097(3) 0.6530(3) 0.0481(13) Uani 0.9138(10) 1 d D U P B 1
H74A H 1.2361 -0.1091 0.6674 0.072 Uiso 0.9138(10) 1 calc R U P B 1
H74B H 1.1263 -0.0646 0.6142 0.072 Uiso 0.9138(10) 1 calc R U P B 1
H74C H 1.1678 -0.1459 0.6399 0.072 Uiso 0.9138(10) 1 calc R U P B 1
O9 O 0.9895(2) 0.04900(15) 0.61854(14) 0.0310(6) Uani 0.9138(10) 1 d D U P B 1
C75 C 1.0567(3) 0.1009(2) 0.5691(2) 0.0305(9) Uani 0.9138(10) 1 d D U P B 1
C76 C 0.9984(4) 0.1699(2) 0.5648(2) 0.0406(11) Uani 0.9138(10) 1 d D U P B 1
H76A H 1.0056 0.1673 0.6089 0.061 Uiso 0.9138(10) 1 calc R U P B 1
H76B H 0.9120 0.1809 0.5529 0.061 Uiso 0.9138(10) 1 calc R U P B 1
H76C H 1.0398 0.2060 0.5300 0.061 Uiso 0.9138(10) 1 calc R U P B 1
C77 C 1.0443(4) 0.1022(3) 0.5020(2) 0.0386(11) Uani 0.9138(10) 1 d D U P B 1
H77A H 0.9581 0.1165 0.4888 0.058 Uiso 0.9138(10) 1 calc R U P B 1
H77B H 1.0758 0.0558 0.5073 0.058 Uiso 0.9138(10) 1 calc R U P B 1
H77C H 1.0910 0.1350 0.4668 0.058 Uiso 0.9138(10) 1 calc R U P B 1
C78 C 1.1902(4) 0.0803(3) 0.5908(3) 0.0424(12) Uani 0.9138(10) 1 d D U P B 1
H78A H 1.2242 0.0339 0.5967 0.064 Uiso 0.9138(10) 1 calc R U P B 1
H78B H 1.1957 0.0803 0.6338 0.064 Uiso 0.9138(10) 1 calc R U P B 1
H78C H 1.2365 0.1136 0.5557 0.064 Uiso 0.9138(10) 1 calc R U P B 1
Ga3A Ga 0.9844(4) 0.1328(2) 0.7131(3) 0.0331(13) Uani 0.0862(10) 1 d D U P B 2
C79A C 1.013(3) 0.1941(9) 0.6157(7) 0.040(6) Uani 0.0862(10) 1 d D U P B 2
H79D H 1.1003 0.1932 0.6076 0.060 Uiso 0.0862(10) 1 calc R U P B 2
H79E H 0.9815 0.1780 0.5884 0.060 Uiso 0.0862(10) 1 calc R U P B 2
H79F H 0.9701 0.2416 0.6029 0.060 Uiso 0.0862(10) 1 calc R U P B 2
C80A C 1.0777(10) 0.1415(13) 0.7765(12) 0.037(5) Uani 0.0862(10) 1 d D U P B 2
H80D H 1.1601 0.1476 0.7586 0.056 Uiso 0.0862(10) 1 calc R U P B 2
H80E H 1.0366 0.1818 0.7816 0.056 Uiso 0.0862(10) 1 calc R U P B 2
H80F H 1.0829 0.0995 0.8208 0.056 Uiso 0.0862(10) 1 calc R U P B 2
Ga4A Ga 1.1495(5) 0.0170(3) 0.6543(3) 0.0469(14) Uani 0.0862(10) 1 d D U P B 2
C81A C 1.0867(18) 0.0715(13) 0.5615(5) 0.045(5) Uani 0.0862(10) 1 d D U P B 2
H81D H 1.1413 0.0577 0.5318 0.068 Uiso 0.0862(10) 1 calc R U P B 2
H81E H 1.0051 0.0632 0.5604 0.068 Uiso 0.0862(10) 1 calc R U P B 2
H81F H 1.0821 0.1208 0.5459 0.068 Uiso 0.0862(10) 1 calc R U P B 2
C82A C 1.3202(8) -0.0220(12) 0.6829(10) 0.049(7) Uani 0.0862(10) 1 d D U P B 2
H82D H 1.3246 -0.0469 0.7327 0.074 Uiso 0.0862(10) 1 calc R U P B 2
H82E H 1.3550 -0.0542 0.6655 0.074 Uiso 0.0862(10) 1 calc R U P B 2
H82F H 1.3664 0.0154 0.6650 0.074 Uiso 0.0862(10) 1 calc R U P B 2
Si2A Si 0.9727(8) -0.0255(4) 0.7547(4) 0.0310(18) Uani 0.0862(10) 1 d D U P B 2
O6A O 0.8305(8) 0.0002(6) 0.7406(9) 0.026(4) Uani 0.0862(10) 1 d D U P B 2
O7A O 1.0516(11) 0.0376(5) 0.7212(7) 0.032(2) Uani 0.0862(10) 1 d D U P B 2
O8A O 1.0454(12) -0.0611(5) 0.7067(7) 0.036(2) Uani 0.0862(10) 1 d D U P B 2
C71A C 1.0575(19) -0.1286(8) 0.7110(12) 0.039(3) Uani 0.0862(10) 1 d D U P B 2
C72A C 1.145(4) -0.1787(11) 0.7697(19) 0.039(5) Uani 0.0862(10) 1 d D U P B 2
H72D H 1.1562 -0.2254 0.7750 0.058 Uiso 0.0862(10) 1 calc R U P B 2
H72E H 1.2233 -0.1639 0.7603 0.058 Uiso 0.0862(10) 1 calc R U P B 2
H72F H 1.1103 -0.1792 0.8116 0.058 Uiso 0.0862(10) 1 calc R U P B 2
C73A C 0.932(3) -0.1482(18) 0.723(3) 0.043(5) Uani 0.0862(10) 1 d D U P B 2
H73D H 0.9402 -0.1936 0.7257 0.065 Uiso 0.0862(10) 1 calc R U P B 2
H73E H 0.8980 -0.1501 0.7652 0.065 Uiso 0.0862(10) 1 calc R U P B 2
H73F H 0.8781 -0.1134 0.6849 0.065 Uiso 0.0862(10) 1 calc R U P B 2
C74A C 1.112(4) -0.1254(18) 0.6447(18) 0.042(4) Uani 0.0862(10) 1 d D U P B 2
H74D H 1.1201 -0.1708 0.6475 0.062 Uiso 0.0862(10) 1 calc R U P B 2
H74E H 1.0579 -0.0906 0.6068 0.062 Uiso 0.0862(10) 1 calc R U P B 2
H74F H 1.1923 -0.1128 0.6375 0.062 Uiso 0.0862(10) 1 calc R U P B 2
O9A O 1.0010(15) -0.0815(8) 0.8334(5) 0.037(3) Uani 0.0862(10) 1 d D U P B 2
C75A C 1.0720(19) -0.0872(11) 0.8869(8) 0.039(4) Uani 0.0862(10) 1 d D U P B 2
C76A C 1.013(3) -0.0289(16) 0.9018(17) 0.045(5) Uani 0.0862(10) 1 d D U P B 2
H76D H 1.0594 -0.0314 0.9377 0.067 Uiso 0.0862(10) 1 calc R U P B 2
H76E H 1.0138 0.0157 0.8606 0.067 Uiso 0.0862(10) 1 calc R U P B 2
H76F H 0.9292 -0.0332 0.9168 0.067 Uiso 0.0862(10) 1 calc R U P B 2
C77A C 1.064(3) -0.1574(14) 0.9478(9) 0.042(6) Uani 0.0862(10) 1 d D U P B 2
H77D H 1.1107 -0.1642 0.9857 0.063 Uiso 0.0862(10) 1 calc R U P B 2
H77E H 0.9788 -0.1594 0.9612 0.063 Uiso 0.0862(10) 1 calc R U P B 2
H77F H 1.0986 -0.1939 0.9357 0.063 Uiso 0.0862(10) 1 calc R U P B 2
C78A C 1.2036(18) -0.082(2) 0.8633(17) 0.043(5) Uani 0.0862(10) 1 d D U P B 2
H78D H 1.2511 -0.0858 0.8994 0.065 Uiso 0.0862(10) 1 calc R U P B 2
H78E H 1.2390 -0.1197 0.8531 0.065 Uiso 0.0862(10) 1 calc R U P B 2
H78F H 1.2051 -0.0374 0.8224 0.065 Uiso 0.0862(10) 1 calc R U P B 2
Al1 Al 0.12575(9) 0.51536(6) 0.23541(5) 0.0235(2) Uani 1 1 d D . . . .
Al2 Al 0.73731(9) 0.07562(6) 0.73826(5) 0.0227(2) Uani 1 1 d D . . . .
O5 O 0.0306(2) 0.46662(14) 0.23570(13) 0.0298(6) Uani 1 1 d D . . . .
O10 O 0.8277(2) 0.12128(13) 0.74790(13) 0.0276(6) Uani 1 1 d D . . . .
N1 N 0.0914(3) 0.61177(16) 0.16861(16) 0.0288(7) Uani 1 1 d . . . . .
N2 N 0.1052(2) 0.52894(16) 0.31347(15) 0.0246(7) Uani 1 1 d . . . . .
N3 N 0.6280(3) 0.03949(16) 0.81244(15) 0.0250(7) Uani 1 1 d . . . . .
N4 N 0.6144(2) 0.12723(16) 0.66907(15) 0.0238(7) Uani 1 1 d . . . . .
C2 C 0.0624(4) 0.6633(2) 0.1839(2) 0.0356(10) Uani 1 1 d D . . . .
C3 C 0.0575(4) 0.6530(2) 0.2501(2) 0.0375(10) Uani 1 1 d . . . . .
H3 H 0.0414 0.6938 0.2544 0.045 Uiso 1 1 calc R U . . .
C4 C 0.0730(3) 0.5908(2) 0.3107(2) 0.0282(9) Uani 1 1 d . . . . .
C5 C 0.0471(4) 0.5964(2) 0.3748(2) 0.0388(10) Uani 1 1 d . . . . .
H5A H 0.1052 0.5609 0.4102 0.058 Uiso 1 1 calc R U . . .
H5B H -0.0362 0.5894 0.3901 0.058 Uiso 1 1 calc R U . . .
H5C H 0.0553 0.6424 0.3657 0.058 Uiso 1 1 calc R U . . .
C6 C 0.0879(3) 0.6307(2) 0.09704(19) 0.0300(9) Uani 1 1 d . . . . .
C8 C -0.0219(4) 0.6522(2) 0.0003(2) 0.0403(10) Uani 1 1 d . . . . .
H8 H -0.0949 0.6549 -0.0194 0.048 Uiso 1 1 calc R U . . .
C9 C 0.0807(4) 0.6660(2) -0.0395(2) 0.0396(10) Uani 1 1 d . . . . .
H9 H 0.0790 0.6771 -0.0858 0.047 Uiso 1 1 calc R U . . .
C10 C 0.1858(4) 0.6634(2) -0.0114(2) 0.0397(10) Uani 1 1 d . . . . .
H10 H 0.2560 0.6734 -0.0393 0.048 Uiso 1 1 calc R U . . .
C11 C 0.1927(4) 0.6467(2) 0.0562(2) 0.0329(9) Uani 1 1 d . . . . .
C12 C 0.3103(4) 0.6480(2) 0.0834(2) 0.0370(10) Uani 1 1 d . . . . .
H12 H 0.3008 0.6319 0.1332 0.044 Uiso 1 1 calc R U . . .
C13 C 0.4199(4) 0.6010(3) 0.0723(3) 0.0525(13) Uani 1 1 d . . . . .
H13A H 0.4004 0.5553 0.0884 0.079 Uiso 1 1 calc R U . . .
H13B H 0.4902 0.5963 0.0976 0.079 Uiso 1 1 calc R U . . .
H13C H 0.4395 0.6213 0.0237 0.079 Uiso 1 1 calc R U . . .
C14 C 0.3364(6) 0.7219(3) 0.0478(4) 0.0728(18) Uani 1 1 d . . . . .
H14A H 0.4078 0.7226 0.0687 0.109 Uiso 1 1 calc R U . . .
H14B H 0.2656 0.7535 0.0524 0.109 Uiso 1 1 calc R U . . .
H14C H 0.3525 0.7368 -0.0005 0.109 Uiso 1 1 calc R U . . .
C7 C -0.0214(4) 0.6344(2) 0.0686(2) 0.0348(9) Uani 1 1 d D . . . .
C15 C -0.1406(7) 0.6188(5) 0.1079(5) 0.034(2) Uani 0.69(2) 1 d D U P C 1
H15 H -0.1290 0.6103 0.1549 0.041 Uiso 0.69(2) 1 calc R U P C 1
C16 C -0.1727(9) 0.5536(5) 0.1136(5) 0.038(2) Uani 0.69(2) 1 d D U P C 1
H16A H -0.1088 0.5135 0.1392 0.057 Uiso 0.69(2) 1 calc R U P C 1
H16B H -0.1790 0.5596 0.0680 0.057 Uiso 0.69(2) 1 calc R U P C 1
H16C H -0.2509 0.5462 0.1371 0.057 Uiso 0.69(2) 1 calc R U P C 1
C17 C -0.2455(7) 0.6818(5) 0.0741(5) 0.042(2) Uani 0.69(2) 1 d D U P C 1
H17A H -0.2623 0.6891 0.0290 0.064 Uiso 0.69(2) 1 calc R U P C 1
H17B H -0.2219 0.7231 0.0694 0.064 Uiso 0.69(2) 1 calc R U P C 1
H17C H -0.3189 0.6730 0.1023 0.064 Uiso 0.69(2) 1 calc R U P C 1
C1 C 0.0188(15) 0.7363(4) 0.1260(7) 0.044(3) Uani 0.69(2) 1 d D U P C 1
H1A H 0.0254 0.7704 0.1397 0.066 Uiso 0.69(2) 1 calc R U P C 1
H1B H -0.0665 0.7417 0.1153 0.066 Uiso 0.69(2) 1 calc R U P C 1
H1C H 0.0693 0.7437 0.0857 0.066 Uiso 0.69(2) 1 calc R U P C 1
C15A C -0.1345(16) 0.6299(11) 0.1157(13) 0.045(5) Uani 0.31(2) 1 d D U P C 2
H15A H -0.1059 0.6141 0.1625 0.054 Uiso 0.31(2) 1 calc R U P C 2
C16A C -0.2024(19) 0.5762(13) 0.1187(13) 0.050(5) Uani 0.31(2) 1 d D U P C 2
H16D H -0.1461 0.5316 0.1337 0.074 Uiso 0.31(2) 1 calc R U P C 2
H16E H -0.2704 0.5708 0.1508 0.074 Uiso 0.31(2) 1 calc R U P C 2
H16F H -0.2339 0.5921 0.0734 0.074 Uiso 0.31(2) 1 calc R U P C 2
C17A C -0.2267(19) 0.6994(11) 0.0917(14) 0.056(5) Uani 0.31(2) 1 d D U P C 2
H17D H -0.1857 0.7346 0.0894 0.084 Uiso 0.31(2) 1 calc R U P C 2
H17E H -0.2580 0.7144 0.0467 0.084 Uiso 0.31(2) 1 calc R U P C 2
H17F H -0.2945 0.6932 0.1240 0.084 Uiso 0.31(2) 1 calc R U P C 2
C1A C 0.048(4) 0.7404(8) 0.1327(19) 0.044(3) Uani 0.31(2) 1 d D U P C 2
H1D H -0.0106 0.7672 0.1501 0.066 Uiso 0.31(2) 1 calc R U P C 2
H1E H 0.0184 0.7489 0.0894 0.066 Uiso 0.31(2) 1 calc R U P C 2
H1F H 0.1271 0.7545 0.1257 0.066 Uiso 0.31(2) 1 calc R U P C 2
C18 C 0.1128(3) 0.4676(2) 0.37982(19) 0.0279(8) Uani 1 1 d . . . . .
C19 C 0.0069(4) 0.4415(2) 0.4121(2) 0.0346(9) Uani 1 1 d . . . . .
C20 C 0.0206(4) 0.3815(2) 0.4749(2) 0.0417(11) Uani 1 1 d . . . . .
H20 H -0.0496 0.3628 0.4970 0.050 Uiso 1 1 calc R U . . .
C21 C 0.1326(4) 0.3484(2) 0.5059(2) 0.0458(11) Uani 1 1 d . . . . .
H21 H 0.1393 0.3076 0.5488 0.055 Uiso 1 1 calc R U . . .
C22 C 0.2358(4) 0.3752(2) 0.4741(2) 0.0438(11) Uani 1 1 d . . . . .
H22 H 0.3129 0.3523 0.4956 0.053 Uiso 1 1 calc R U . . .
C23 C 0.2284(3) 0.4350(2) 0.4113(2) 0.0314(9) Uani 1 1 d . . . . .
C24 C 0.3422(3) 0.4655(2) 0.3802(2) 0.0359(10) Uani 1 1 d . . . . .
H24 H 0.3243 0.5004 0.3314 0.043 Uiso 1 1 calc R U . . .
C25 C 0.4526(4) 0.4097(3) 0.3828(3) 0.0550(13) Uani 1 1 d . . . . .
H25A H 0.4723 0.3751 0.4302 0.083 Uiso 1 1 calc R U . . .
H25B H 0.5230 0.4316 0.3610 0.083 Uiso 1 1 calc R U . . .
H25C H 0.4324 0.3871 0.3587 0.083 Uiso 1 1 calc R U . . .
C26 C 0.3749(4) 0.5027(3) 0.4154(3) 0.0489(12) Uani 1 1 d . . . . .
H26A H 0.3903 0.4698 0.4637 0.073 Uiso 1 1 calc R U . . .
H26B H 0.3071 0.5404 0.4106 0.073 Uiso 1 1 calc R U . . .
H26C H 0.4482 0.5217 0.3945 0.073 Uiso 1 1 calc R U . . .
C27 C -0.1205(4) 0.4782(3) 0.3823(2) 0.0437(11) Uani 1 1 d . . . . .
H27 H -0.1131 0.5226 0.3402 0.052 Uiso 1 1 calc R U . . .
C28 C -0.1766(4) 0.4352(3) 0.3628(3) 0.0633(15) Uani 1 1 d . . . . .
H28A H -0.2623 0.4567 0.3502 0.095 Uiso 1 1 calc R U . . .
H28B H -0.1718 0.3884 0.4014 0.095 Uiso 1 1 calc R U . . .
H28C H -0.1322 0.4326 0.3241 0.095 Uiso 1 1 calc R U . . .
C29 C -0.2046(4) 0.4958(3) 0.4324(3) 0.0683(17) Uani 1 1 d . . . . .
H29A H -0.1615 0.5163 0.4510 0.102 Uiso 1 1 calc R U . . .
H29B H -0.2276 0.4534 0.4695 0.102 Uiso 1 1 calc R U . . .
H29C H -0.2782 0.5289 0.4085 0.102 Uiso 1 1 calc R U . . .
C42 C 0.4268(4) 0.0282(3) 0.8695(2) 0.0438(11) Uani 1 1 d . . . . .
H42A H 0.4775 -0.0077 0.9085 0.066 Uiso 1 1 calc R U . . .
H42B H 0.3645 0.0084 0.8618 0.066 Uiso 1 1 calc R U . . .
H42C H 0.3870 0.0660 0.8788 0.066 Uiso 1 1 calc R U . . .
C43 C 0.5058(3) 0.0560(2) 0.80705(19) 0.0296(9) Uani 1 1 d . . . . .
C44 C 0.4443(3) 0.1001(2) 0.74585(19) 0.0292(9) Uani 1 1 d . . . . .
H44 H 0.3578 0.1075 0.7483 0.035 Uiso 1 1 calc DR U . . .
C45 C 0.4935(3) 0.1347(2) 0.68169(19) 0.0269(8) Uani 1 1 d . . . . .
C46 C 0.4040(3) 0.1856(2) 0.6243(2) 0.0364(10) Uani 1 1 d . . . . .
H46A H 0.3259 0.1702 0.6340 0.055 Uiso 1 1 calc R U . . .
H46B H 0.4369 0.1879 0.5815 0.055 Uiso 1 1 calc R U . . .
H46C H 0.3918 0.2317 0.6206 0.055 Uiso 1 1 calc R U . . .
C47 C 0.6819(3) -0.0023(2) 0.87982(19) 0.0297(9) Uani 1 1 d . . . . .
C48 C 0.6967(4) 0.0296(2) 0.9176(2) 0.0338(9) Uani 1 1 d . . . . .
C49 C 0.7547(4) -0.0119(3) 0.9808(2) 0.0438(11) Uani 1 1 d . . . . .
H49 H 0.7660 0.0086 1.0073 0.053 Uiso 1 1 calc R U . . .
C50 C 0.7952(5) -0.0813(3) 1.0051(2) 0.0504(12) Uani 1 1 d . . . . .
H50 H 0.8345 -0.1085 1.0481 0.061 Uiso 1 1 calc R U . . .
C51 C 0.7795(5) -0.1125(3) 0.9679(2) 0.0519(12) Uani 1 1 d . . . . .
H51 H 0.8095 -0.1608 0.9854 0.062 Uiso 1 1 calc R U . . .
C52 C 0.7201(4) -0.0742(2) 0.9043(2) 0.0392(10) Uani 1 1 d D U . . .
C53 C 0.6957(6) -0.1109(3) 0.8678(3) 0.0459(12) Uani 0.9138(10) 1 d D U P B 1
H53 H 0.6689 -0.0749 0.8206 0.055 Uiso 0.9138(10) 1 calc R U P B 1
C54 C 0.8083(5) -0.1604(3) 0.8625(3) 0.0533(16) Uani 0.9138(10) 1 d D U P B 1
H54A H 0.8735 -0.1346 0.8387 0.080 Uiso 0.9138(10) 1 calc R U P B 1
H54B H 0.7874 -0.1816 0.8372 0.080 Uiso 0.9138(10) 1 calc R U P B 1
H54C H 0.8362 -0.1967 0.9081 0.080 Uiso 0.9138(10) 1 calc R U P B 1
C55 C 0.5918(5) -0.1508(3) 0.9020(3) 0.0552(15) Uani 0.9138(10) 1 d D U P B 1
H55A H 0.6144 -0.1856 0.9490 0.083 Uiso 0.9138(10) 1 calc R U P B 1
H55B H 0.5770 -0.1738 0.8771 0.083 Uiso 0.9138(10) 1 calc R U P B 1
H55C H 0.5175 -0.1184 0.9016 0.083 Uiso 0.9138(10) 1 calc R U P B 1
C53A C 0.703(4) -0.111(2) 0.866(3) 0.045(4) Uani 0.0862(10) 1 d D U P B 2
H53A H 0.7184 -0.0804 0.8168 0.055 Uiso 0.0862(10) 1 calc R U P B 2
C54A C 0.788(5) -0.181(2) 0.889(3) 0.051(6) Uani 0.0862(10) 1 d D U P B 2
H54D H 0.8703 -0.1780 0.8971 0.077 Uiso 0.0862(10) 1 calc R U P B 2
H54E H 0.7920 -0.1951 0.8543 0.077 Uiso 0.0862(10) 1 calc R U P B 2
H54F H 0.7574 -0.2159 0.9317 0.077 Uiso 0.0862(10) 1 calc R U P B 2
C55A C 0.571(4) -0.122(3) 0.874(3) 0.049(6) Uani 0.0862(10) 1 d D U P B 2
H55D H 0.5643 -0.1653 0.9157 0.073 Uiso 0.0862(10) 1 calc R U P B 2
H55E H 0.5498 -0.1254 0.8348 0.073 Uiso 0.0862(10) 1 calc R U P B 2
H55F H 0.5160 -0.0833 0.8761 0.073 Uiso 0.0862(10) 1 calc R U P B 2
C56 C 0.6490(4) 0.1063(2) 0.8943(2) 0.0386(10) Uani 1 1 d . . . . .
H56 H 0.6103 0.1271 0.8487 0.046 Uiso 1 1 calc R U . . .
C57 C 0.7485(5) 0.1459(3) 0.8862(3) 0.0563(13) Uani 1 1 d . . . . .
H57A H 0.7950 0.1232 0.9286 0.084 Uiso 1 1 calc R U . . .
H57B H 0.7112 0.1936 0.8756 0.084 Uiso 1 1 calc R U . . .
H57C H 0.8033 0.1466 0.8492 0.084 Uiso 1 1 calc R U . . .
C58 C 0.5502(5) 0.1180(3) 0.9422(3) 0.0612(14) Uani 1 1 d . . . . .
H58A H 0.5870 0.1020 0.9863 0.092 Uiso 1 1 calc R U . . .
H58B H 0.4864 0.0919 0.9486 0.092 Uiso 1 1 calc R U . . .
H58C H 0.5143 0.1675 0.9223 0.092 Uiso 1 1 calc R U . . .
C59 C 0.6505(3) 0.1677(2) 0.59901(18) 0.0270(8) Uani 1 1 d . . . . .
C60 C 0.6613(3) 0.2366(2) 0.5746(2) 0.0332(9) Uani 1 1 d . . . . .
C61 C 0.6938(4) 0.2747(2) 0.5067(2) 0.0426(11) Uani 1 1 d . . . . .
H61 H 0.7021 0.3213 0.4893 0.051 Uiso 1 1 calc R U . . .
C62 C 0.7138(4) 0.2457(3) 0.4651(2) 0.0478(12) Uani 1 1 d . . . . .
H62 H 0.7358 0.2723 0.4190 0.057 Uiso 1 1 calc R U . . .
C63 C 0.7021(4) 0.1773(3) 0.4898(2) 0.0448(12) Uani 1 1 d . . . . .
H63 H 0.7153 0.1582 0.4599 0.054 Uiso 1 1 calc R U . . .
C64 C 0.6713(3) 0.1362(2) 0.5575(2) 0.0345(9) Uani 1 1 d D U . . .
C65 C 0.6581(4) 0.0615(3) 0.5847(3) 0.0393(11) Uani 0.9138(10) 1 d D U P B 1
H65 H 0.6845 0.0347 0.6334 0.047 Uiso 0.9138(10) 1 calc R U P B 1
C66 C 0.7378(5) 0.0268(3) 0.5465(3) 0.0490(14) Uani 0.9138(10) 1 d D U P B 1
H66A H 0.7101 0.0502 0.4992 0.073 Uiso 0.9138(10) 1 calc R U P B 1
H66B H 0.7311 -0.0221 0.5683 0.073 Uiso 0.9138(10) 1 calc R U P B 1
H66C H 0.8230 0.0301 0.5475 0.073 Uiso 0.9138(10) 1 calc R U P B 1
C67 C 0.5241(4) 0.0555(3) 0.5819(3) 0.0526(14) Uani 0.9138(10) 1 d D U P B 1
H67A H 0.4734 0.0714 0.6114 0.079 Uiso 0.9138(10) 1 calc R U P B 1
H67B H 0.5203 0.0070 0.5976 0.079 Uiso 0.9138(10) 1 calc R U P B 1
H67C H 0.4939 0.0842 0.5351 0.079 Uiso 0.9138(10) 1 calc R U P B 1
C65A C 0.637(3) 0.0673(13) 0.577(3) 0.041(4) Uani 0.0862(10) 1 d D U P B 2
H65A H 0.6041 0.0502 0.6239 0.050 Uiso 0.0862(10) 1 calc R U P B 2
C66A C 0.742(4) 0.0087(19) 0.580(3) 0.049(6) Uani 0.0862(10) 1 d D U P B 2
H66D H 0.7091 -0.0328 0.5930 0.073 Uiso 0.0862(10) 1 calc R U P B 2
H66E H 0.7814 0.0235 0.5357 0.073 Uiso 0.0862(10) 1 calc R U P B 2
H66F H 0.8019 -0.0019 0.6142 0.073 Uiso 0.0862(10) 1 calc R U P B 2
C67A C 0.534(4) 0.073(3) 0.533(3) 0.047(6) Uani 0.0862(10) 1 d D U P B 2
H67D H 0.5169 0.0270 0.5485 0.071 Uiso 0.0862(10) 1 calc R U P B 2
H67E H 0.4598 0.1029 0.5381 0.071 Uiso 0.0862(10) 1 calc R U P B 2
H67F H 0.5583 0.0934 0.4854 0.071 Uiso 0.0862(10) 1 calc R U P B 2
C68 C 0.6386(4) 0.2720(2) 0.6183(2) 0.0365(10) Uani 1 1 d . . . . .
H68 H 0.6078 0.2395 0.6634 0.044 Uiso 1 1 calc R U . . .
C69 C 0.7574(4) 0.2883(2) 0.6303(3) 0.0494(12) Uani 1 1 d . . . . .
H69A H 0.8171 0.2451 0.6533 0.074 Uiso 1 1 calc R U . . .
H69B H 0.7400 0.3109 0.6586 0.074 Uiso 1 1 calc R U . . .
H69C H 0.7905 0.3193 0.5865 0.074 Uiso 1 1 calc R U . . .
C70 C 0.5420(4) 0.3396(2) 0.5872(3) 0.0486(12) Uani 1 1 d . . . . .
H70A H 0.5272 0.3590 0.6182 0.073 Uiso 1 1 calc R U . . .
H70B H 0.4659 0.3295 0.5800 0.073 Uiso 1 1 calc R U . . .
H70C H 0.5716 0.3730 0.5436 0.073 Uiso 1 1 calc R U . . .
C83 C 0.6108(7) 0.6895(6) 0.2404(10) 0.0437(19) Uani 0.671(7) 1 d D U P D 1
C84 C 0.4847(6) 0.7050(4) 0.2310(4) 0.0430(15) Uani 0.671(7) 1 d D U P D 1
H84 H 0.4393 0.7483 0.2251 0.052 Uiso 0.671(7) 1 calc R U P D 1
C85 C 0.4251(8) 0.6582(4) 0.2301(6) 0.0485(19) Uani 0.671(7) 1 d D U P D 1
H85 H 0.3388 0.6686 0.2261 0.058 Uiso 0.671(7) 1 calc R U P D 1
C86 C 0.4893(7) 0.5965(4) 0.2350(5) 0.0500(19) Uani 0.671(7) 1 d D U P D 1
H86 H 0.4482 0.5658 0.2315 0.060 Uiso 0.671(7) 1 calc R U P D 1
C87 C 0.6159(7) 0.5796(4) 0.2453(4) 0.0558(18) Uani 0.671(7) 1 d D U P D 1
H87 H 0.6610 0.5364 0.2505 0.067 Uiso 0.671(7) 1 calc R U P D 1
C88 C 0.6746(7) 0.6263(4) 0.2477(4) 0.0506(17) Uani 0.671(7) 1 d D U P D 1
H88 H 0.7604 0.6148 0.2544 0.061 Uiso 0.671(7) 1 calc R U P D 1
C89 C 0.6765(8) 0.7401(5) 0.2407(5) 0.065(2) Uani 0.671(7) 1 d D U P D 1
H89A H 0.6176 0.7816 0.2350 0.098 Uiso 0.671(7) 1 calc R U P D 1
H89B H 0.7196 0.7190 0.2840 0.098 Uiso 0.671(7) 1 calc R U P D 1
H89C H 0.7354 0.7530 0.2033 0.098 Uiso 0.671(7) 1 calc R U P D 1
C83A C 0.6175(14) 0.6841(11) 0.249(2) 0.047(3) Uani 0.329(7) 1 d D U P D 2
C84A C 0.5081(10) 0.7298(7) 0.2408(8) 0.047(3) Uani 0.329(7) 1 d D U P D 2
H84A H 0.5086 0.7731 0.2380 0.057 Uiso 0.329(7) 1 calc R U P D 2
C85A C 0.3980(11) 0.7138(7) 0.2371(7) 0.048(3) Uani 0.329(7) 1 d D U P D 2
H85A H 0.3234 0.7454 0.2320 0.058 Uiso 0.329(7) 1 calc R U P D 2
C86A C 0.3992(14) 0.6503(8) 0.2410(13) 0.049(3) Uani 0.329(7) 1 d D U P D 2
H86A H 0.3245 0.6389 0.2378 0.058 Uiso 0.329(7) 1 calc R U P D 2
C87A C 0.5074(13) 0.6033(9) 0.2495(11) 0.051(3) Uani 0.329(7) 1 d D U P D 2
H87A H 0.5068 0.5597 0.2531 0.062 Uiso 0.329(7) 1 calc R U P D 2
C88A C 0.6167(13) 0.6210(7) 0.2527(9) 0.048(2) Uani 0.329(7) 1 d D U P D 2
H88A H 0.6914 0.5894 0.2579 0.058 Uiso 0.329(7) 1 calc R U P D 2
C89A C 0.7331(14) 0.7025(10) 0.2545(10) 0.064(4) Uani 0.329(7) 1 d D U P D 2
H89D H 0.7158 0.7489 0.2502 0.096 Uiso 0.329(7) 1 calc R U P D 2
H89E H 0.7706 0.6687 0.2988 0.096 Uiso 0.329(7) 1 calc R U P D 2
H89F H 0.7891 0.7020 0.2183 0.096 Uiso 0.329(7) 1 calc R U P D 2

loop_
_atom_site_aniso_label
_atom_site_aniso_U_11
_atom_site_aniso_U_22
_atom_site_aniso_U_33
_atom_site_aniso_U_23
_atom_site_aniso_U_13
_atom_site_aniso_U_12
Ga1 0.0129(3) 0.0315(3) 0.0486(4) -0.0194(3) 0.0053(2) -0.0071(2)
C38 0.020(2) 0.042(3) 0.074(4) -0.037(3) 0.003(3) -0.010(2)
C39 0.035(3) 0.039(3) 0.056(3) -0.012(3) 0.011(3) -0.013(2)
Ga2 0.0208(3) 0.0278(3) 0.0462(4) -0.0160(3) 0.0005(2) -0.0013(2)
C40 0.038(3) 0.037(3) 0.071(4) -0.030(3) -0.003(3) 0.001(2)
C41 0.039(3) 0.046(4) 0.043(3) -0.010(3) 0.001(3) -0.009(3)
Si1 0.0095(6) 0.0284(8) 0.0360(9) -0.0174(7) 0.0014(6) -0.0022(5)
O1 0.0089(16) 0.0296(19) 0.034(3) -0.0164(19) 0.0041(14) -0.0047(13)
O2 0.0146(15) 0.0283(17) 0.045(2) -0.0188(15) 0.0014(14) -0.0037(13)
O3 0.0189(15) 0.0390(18) 0.0384(17) -0.0224(14) -0.0001(13) -0.0072(13)
C30 0.018(2) 0.044(3) 0.038(2) -0.026(2) -0.0013(19) -0.001(2)
C31 0.020(2) 0.060(4) 0.046(3) -0.029(3) -0.004(2) 0.003(2)
C32 0.030(3) 0.052(3) 0.057(3) -0.036(3) -0.005(2) 0.001(2)
C33 0.035(3) 0.058(4) 0.042(3) -0.030(3) 0.007(3) -0.004(3)
O4 0.0095(14) 0.0317(17) 0.0377(18) -0.0169(15) 0.0027(12) -0.0001(12)
C34 0.0067(19) 0.037(3) 0.042(3) -0.020(2) 0.0039(18) -0.0010(18)
C35 0.015(2) 0.053(3) 0.040(3) -0.022(3) -0.001(2) 0.003(2)
C36 0.018(3) 0.045(3) 0.061(4) -0.030(3) 0.006(3) -0.006(2)
C37 0.017(2) 0.049(3) 0.040(3) -0.022(3) 0.000(2) 0.001(2)
Ga1A 0.0186(10) 0.0351(12) 0.0427(12) -0.0205(10) -0.0066(8) -0.0033(8)
C38A 0.023(7) 0.040(8) 0.054(9) -0.024(7) -0.002(7) -0.004(6)
C39A 0.032(8) 0.059(9) 0.045(7) -0.028(6) -0.007(6) -0.003(7)
Ga2A 0.0349(12) 0.0456(13) 0.0439(12) -0.0287(11) 0.0089(9) -0.0125(9)
C40A 0.031(8) 0.052(7) 0.043(6) -0.020(6) 0.005(6) -0.004(6)
C41A 0.051(9) 0.048(7) 0.063(9) -0.033(6) 0.009(8) -0.009(6)
Si1A 0.0124(19) 0.030(2) 0.033(2) -0.017(2) 0.0000(19) -0.0049(16)
O1A 0.015(5) 0.030(4) 0.033(5) -0.018(4) 0.001(4) -0.003(4)
O2A 0.015(3) 0.029(4) 0.038(3) -0.020(3) 0.001(3) -0.006(3)
O3A 0.021(4) 0.036(4) 0.042(4) -0.010(3) -0.005(3) -0.006(3)
C30A 0.024(5) 0.036(5) 0.046(5) -0.006(4) -0.013(4) -0.008(4)
C31A 0.027(6) 0.045(8) 0.049(8) -0.005(7) -0.004(6) -0.003(6)
C32A 0.032(8) 0.048(9) 0.048(7) -0.009(6) -0.009(6) -0.004(7)
C33A 0.039(7) 0.033(6) 0.053(7) -0.006(5) -0.006(6) -0.008(6)
O4A 0.012(3) 0.033(3) 0.039(3) -0.019(3) 0.003(3) -0.001(3)
C34A 0.011(4) 0.041(4) 0.044(4) -0.017(4) 0.001(4) -0.001(4)
C35A 0.026(7) 0.051(6) 0.057(7) -0.018(5) -0.003(6) -0.001(5)
C36A 0.010(7) 0.049(7) 0.046(8) -0.021(6) 0.002(7) -0.004(6)
C37A 0.024(7) 0.066(9) 0.051(6) -0.024(6) 0.006(5) 0.003(7)
Ga3 0.0123(2) 0.0330(3) 0.0392(3) -0.0201(2) -0.00317(18) -0.00269(18)
C79 0.032(2) 0.051(3) 0.048(3) -0.027(2) -0.013(2) 0.002(2)
C80 0.0151(19) 0.037(2) 0.064(3) -0.031(2) -0.0018(19) -0.0039(17)
Ga4 0.0193(2) 0.0327(3) 0.0461(3) -0.0165(2) -0.0098(2) 0.00292(19)
C81 0.049(3) 0.044(3) 0.045(3) -0.015(2) -0.010(2) -0.003(2)
C82 0.020(2) 0.046(3) 0.069(3) -0.029(3) -0.010(2) 0.0018(19)
Si2 0.0104(5) 0.0257(6) 0.0338(6) -0.0144(5) 0.0005(4) -0.0021(4)
O6 0.0110(12) 0.0300(15) 0.0367(17) -0.0162(13) 0.0027(11) -0.0041(11)
O7 0.0132(12) 0.0294(14) 0.0395(15) -0.0189(12) -0.0027(11) -0.0014(10)
O8 0.0171(13) 0.0305(14) 0.0435(15) -0.0197(12) -0.0003(11) -0.0008(11)
C71 0.026(2) 0.034(2) 0.054(2) -0.0254(19) 0.0042(18) -0.0046(17)
C72 0.043(3) 0.030(2) 0.068(3) -0.023(2) 0.001(2) -0.003(2)
C73 0.038(3) 0.050(3) 0.062(3) -0.033(3) 0.001(2) -0.012(2)
C74 0.041(3) 0.041(3) 0.067(3) -0.033(2) 0.017(2) -0.005(2)
O9 0.0193(13) 0.0356(15) 0.0376(15) -0.0153(12) 0.0018(11) -0.0109(11)
C75 0.0131(18) 0.034(2) 0.037(2) -0.0118(18) 0.0047(15) -0.0052(16)
C76 0.031(2) 0.038(2) 0.047(3) -0.016(2) 0.001(2) -0.0059(19)
C77 0.027(2) 0.047(3) 0.040(2) -0.020(2) 0.0114(18) -0.012(2)
C78 0.0116(19) 0.050(3) 0.056(3) -0.019(2) 0.0025(18) -0.0051(18)
Ga3A 0.015(2) 0.035(3) 0.046(3) -0.018(2) 0.0068(19) -0.0056(18)
C79A 0.024(10) 0.036(9) 0.051(8) -0.016(7) 0.006(8) -0.001(9)
C80A 0.020(9) 0.037(8) 0.051(8) -0.018(7) -0.001(7) -0.006(8)
Ga4A 0.033(2) 0.046(2) 0.053(3) -0.021(2) 0.008(2) -0.004(2)
C81A 0.030(8) 0.046(8) 0.049(6) -0.016(6) 0.008(6) -0.006(7)
C82A 0.027(7) 0.047(10) 0.066(10) -0.024(9) 0.005(6) -0.004(7)
Si2A 0.016(3) 0.033(3) 0.042(3) -0.016(2) -0.001(3) -0.004(3)
O6A 0.012(5) 0.029(6) 0.038(6) -0.018(5) -0.001(4) -0.003(4)
O7A 0.017(3) 0.034(3) 0.044(3) -0.018(3) 0.000(3) -0.004(3)
O8A 0.023(3) 0.036(3) 0.047(3) -0.021(3) 0.003(3) -0.003(3)
C71A 0.028(5) 0.036(4) 0.053(5) -0.024(4) 0.003(4) -0.003(4)
C72A 0.031(7) 0.033(7) 0.055(6) -0.026(6) 0.003(6) -0.002(6)
C73A 0.030(6) 0.041(7) 0.059(8) -0.025(7) 0.003(6) -0.006(6)
C74A 0.032(7) 0.041(7) 0.057(6) -0.027(5) 0.004(6) -0.008(7)
O9A 0.024(4) 0.036(4) 0.045(4) -0.015(3) -0.004(3) -0.002(4)
C75A 0.026(6) 0.038(6) 0.046(5) -0.016(5) -0.007(5) 0.001(5)
C76A 0.035(9) 0.043(7) 0.050(8) -0.019(6) -0.007(8) 0.000(7)
C77A 0.034(10) 0.040(8) 0.047(8) -0.018(6) -0.005(7) -0.002(7)
C78A 0.029(7) 0.040(8) 0.051(8) -0.017(7) -0.005(6) 0.001(6)
Al1 0.0112(5) 0.0260(6) 0.0299(6) -0.0123(5) 0.0022(4) -0.0011(4)
Al2 0.0111(5) 0.0270(6) 0.0277(6) -0.0119(5) 0.0010(4) -0.0030(4)
O5 0.0141(12) 0.0361(15) 0.0400(15) -0.0199(13) -0.0001(10) -0.0028(11)
O10 0.0144(12) 0.0317(15) 0.0356(15) -0.0158(12) -0.0019(10) -0.0026(10)
N1 0.0181(15) 0.0276(17) 0.0354(18) -0.0137(15) 0.0060(13) -0.0007(13)
N2 0.0098(13) 0.0317(18) 0.0321(17) -0.0163(14) 0.0009(12) -0.0022(12)
N3 0.0173(15) 0.0279(17) 0.0260(16) -0.0103(14) 0.0013(12) -0.0043(12)
N4 0.0094(13) 0.0318(17) 0.0297(16) -0.0148(14) 0.0029(11) -0.0040(12)
C2 0.024(2) 0.028(2) 0.044(2) -0.0130(19) 0.0057(17) 0.0017(16)
C3 0.027(2) 0.033(2) 0.054(3) -0.025(2) 0.0077(18) -0.0010(17)
C4 0.0079(16) 0.038(2) 0.043(2) -0.0245(19) 0.0002(14) -0.0006(15)
C5 0.027(2) 0.046(3) 0.045(3) -0.026(2) -0.0041(18) 0.0029(18)
C6 0.0229(19) 0.027(2) 0.030(2) -0.0079(17) 0.0026(15) -0.0028(15)
C8 0.032(2) 0.037(2) 0.046(3) -0.013(2) -0.0100(19) -0.0068(18)
C9 0.045(3) 0.037(2) 0.032(2) -0.0127(19) -0.0022(19) -0.007(2)
C10 0.034(2) 0.041(3) 0.039(2) -0.016(2) 0.0096(18) -0.0091(19)
C11 0.023(2) 0.038(2) 0.037(2) -0.0185(19) 0.0051(16) -0.0055(17)
C12 0.023(2) 0.051(3) 0.041(2) -0.024(2) 0.0055(17) -0.0107(18)
C13 0.025(2) 0.054(3) 0.084(4) -0.039(3) 0.000(2) -0.007(2)
C14 0.058(4) 0.065(4) 0.114(5) -0.054(4) -0.020(3) -0.008(3)
C7 0.022(2) 0.027(2) 0.044(2) -0.0088(18) -0.0002(17) -0.0033(16)
C15 0.015(3) 0.034(4) 0.045(4) -0.011(3) -0.003(2) -0.004(2)
C16 0.019(4) 0.034(4) 0.049(4) -0.012(3) -0.004(3) -0.003(3)
C17 0.023(3) 0.039(4) 0.049(4) -0.013(3) 0.003(3) 0.002(3)
C1 0.055(8) 0.029(3) 0.041(4) -0.016(3) 0.008(4) -0.001(3)
C15A 0.017(5) 0.040(6) 0.056(7) -0.005(5) -0.005(5) -0.007(5)
C16A 0.019(8) 0.046(8) 0.058(8) -0.005(7) -0.008(6) -0.004(6)
C17A 0.033(7) 0.043(8) 0.057(10) 0.000(6) 0.004(7) -0.003(6)
C1A 0.055(8) 0.029(3) 0.041(4) -0.016(3) 0.008(4) -0.001(3)
C18 0.0165(18) 0.036(2) 0.030(2) -0.0170(18) 0.0006(14) -0.0019(15)
C19 0.021(2) 0.046(3) 0.036(2) -0.021(2) 0.0069(16) -0.0044(17)
C20 0.033(2) 0.051(3) 0.041(2) -0.021(2) 0.0123(19) -0.017(2)
C21 0.048(3) 0.038(3) 0.037(2) -0.009(2) 0.001(2) -0.003(2)
C22 0.029(2) 0.046(3) 0.044(3) -0.014(2) -0.0077(19) 0.0002(19)
C23 0.0184(18) 0.035(2) 0.036(2) -0.0145(18) -0.0060(15) 0.0007(16)
C24 0.0159(18) 0.042(2) 0.044(2) -0.017(2) -0.0057(16) -0.0001(17)
C25 0.014(2) 0.064(3) 0.091(4) -0.043(3) -0.004(2) -0.001(2)
C26 0.033(2) 0.055(3) 0.059(3) -0.026(3) -0.003(2) -0.013(2)
C27 0.018(2) 0.066(3) 0.038(2) -0.019(2) 0.0083(17) -0.010(2)
C28 0.029(3) 0.098(4) 0.064(3) -0.034(3) 0.008(2) -0.030(3)
C29 0.027(2) 0.094(4) 0.057(3) -0.026(3) 0.017(2) 0.004(3)
C42 0.024(2) 0.058(3) 0.037(2) -0.015(2) 0.0103(17) -0.010(2)
C43 0.0189(18) 0.036(2) 0.034(2) -0.0167(18) 0.0038(15) -0.0068(16)
C44 0.0077(16) 0.039(2) 0.037(2) -0.0173(18) 0.0048(14) -0.0029(15)
C45 0.0109(16) 0.032(2) 0.036(2) -0.0155(18) -0.0002(14) -0.0024(14)
C46 0.0143(18) 0.049(3) 0.036(2) -0.014(2) -0.0012(15) -0.0024(17)
C47 0.0231(19) 0.033(2) 0.028(2) -0.0107(17) 0.0039(15) -0.0096(16)
C48 0.025(2) 0.043(2) 0.030(2) -0.0152(19) 0.0072(16) -0.0115(18)
C49 0.043(3) 0.055(3) 0.030(2) -0.015(2) -0.0013(19) -0.016(2)
C50 0.049(3) 0.059(3) 0.030(2) -0.011(2) -0.011(2) -0.006(2)
C51 0.054(3) 0.042(3) 0.040(3) -0.007(2) -0.006(2) -0.002(2)
C52 0.041(2) 0.033(2) 0.035(2) -0.0108(18) -0.0008(18) -0.0044(18)
C53 0.056(3) 0.030(2) 0.044(3) -0.012(2) -0.006(2) -0.005(2)
C54 0.048(3) 0.045(3) 0.070(4) -0.030(3) 0.012(3) -0.016(2)
C55 0.044(3) 0.058(4) 0.063(4) -0.029(3) -0.006(3) -0.006(3)
C53A 0.051(6) 0.036(5) 0.044(6) -0.016(5) -0.003(5) -0.007(5)
C54A 0.057(10) 0.040(8) 0.049(11) -0.017(7) -0.001(9) -0.007(8)
C55A 0.054(8) 0.040(10) 0.048(11) -0.017(9) -0.005(7) -0.008(7)
C56 0.041(2) 0.043(3) 0.035(2) -0.019(2) 0.0070(18) -0.016(2)
C57 0.056(3) 0.060(3) 0.071(4) -0.042(3) 0.013(3) -0.025(3)
C58 0.057(3) 0.057(3) 0.065(3) -0.031(3) 0.018(3) -0.010(3)
C59 0.0087(16) 0.041(2) 0.0252(19) -0.0123(17) -0.0005(13) -0.0020(15)
C60 0.0110(17) 0.040(2) 0.035(2) -0.0078(19) -0.0032(15) -0.0051(16)
C61 0.021(2) 0.046(3) 0.042(3) -0.007(2) -0.0028(17) -0.0055(18)
C62 0.026(2) 0.063(3) 0.032(2) -0.007(2) 0.0040(17) -0.007(2)
C63 0.025(2) 0.075(4) 0.039(2) -0.034(3) 0.0018(18) -0.003(2)
C64 0.0137(17) 0.055(2) 0.036(2) -0.0236(19) -0.0012(15) -0.0033(16)
C65 0.019(2) 0.061(3) 0.048(3) -0.035(2) -0.0009(18) -0.0040(19)
C66 0.034(3) 0.068(4) 0.059(3) -0.043(3) 0.003(3) -0.007(2)
C67 0.024(2) 0.068(4) 0.082(4) -0.047(3) 0.005(2) -0.014(2)
C65A 0.021(6) 0.061(5) 0.049(6) -0.032(5) -0.001(5) -0.007(5)
C66A 0.030(9) 0.067(8) 0.056(11) -0.036(8) -0.001(9) -0.005(7)
C67A 0.027(8) 0.070(10) 0.053(10) -0.035(8) -0.001(8) -0.011(8)
C68 0.022(2) 0.034(2) 0.046(2) -0.013(2) -0.0077(17) -0.0051(17)
C69 0.042(3) 0.043(3) 0.064(3) -0.020(2) -0.017(2) -0.012(2)
C70 0.036(3) 0.040(3) 0.060(3) -0.019(2) -0.014(2) 0.003(2)
C83 0.028(3) 0.053(3) 0.054(4) -0.029(3) 0.004(2) -0.009(2)
C84 0.030(3) 0.050(3) 0.049(3) -0.026(3) -0.001(2) -0.004(2)
C85 0.039(3) 0.059(3) 0.047(4) -0.022(3) -0.003(3) -0.015(3)
C86 0.049(3) 0.051(3) 0.048(4) -0.019(3) 0.001(3) -0.019(3)
C87 0.052(3) 0.051(3) 0.059(4) -0.024(3) -0.002(3) -0.005(3)
C88 0.038(3) 0.052(3) 0.060(4) -0.029(3) -0.001(3) -0.001(3)
C89 0.053(5) 0.070(5) 0.084(5) -0.044(4) -0.005(4) -0.014(4)
C83A 0.032(4) 0.053(4) 0.057(5) -0.028(4) 0.003(4) -0.010(3)
C84A 0.034(4) 0.053(4) 0.054(5) -0.024(4) 0.000(4) -0.010(3)
C85A 0.034(4) 0.053(4) 0.050(5) -0.019(4) 0.000(4) -0.011(4)
C86A 0.040(4) 0.055(4) 0.048(5) -0.019(4) 0.000(4) -0.018(3)
C87A 0.046(4) 0.054(4) 0.050(5) -0.018(4) 0.001(4) -0.018(3)
C88A 0.040(4) 0.052(4) 0.055(4) -0.026(3) 0.003(4) -0.013(3)
C89A 0.044(6) 0.068(8) 0.086(9) -0.040(7) -0.002(6) -0.012(6)

loop_
_atom_type_symbol
_atom_type_description
_atom_type_scat_dispersion_real
_atom_type_scat_dispersion_imag
_atom_type_scat_source
C C 0.0033 0.0016 'International Tables Vol C Tables 4.2.6.8 and 6.1.1.4'
H H 0.0000 0.0000 'International Tables Vol C Tables 4.2.6.8 and 6.1.1.4'
N N 0.0061 0.0033 'International Tables Vol C Tables 4.2.6.8 and 6.1.1.4'
O O 0.0106 0.0060 'International Tables Vol C Tables 4.2.6.8 and 6.1.1.4'
Al Al 0.0645 0.0514 'International Tables Vol C Tables 4.2.6.8 and 6.1.1.4'
Si Si 0.0817 0.0704 'International Tables Vol C Tables 4.2.6.8 and 6.1.1.4'
Ga Ga 0.2307 1.6083 'International Tables Vol C Tables 4.2.6.8 and 6.1.1.4'

loop_
_geom_angle_atom_site_label_1
_geom_angle_atom_site_label_2
_geom_angle_atom_site_label_3
_geom_angle
O5 Ga1 C39 121.0(2)
O5 Ga1 C38 114.2(2)
C39 Ga1 C38 113.8(3)
O5 Ga1 O2 97.42(12)
C39 Ga1 O2 100.4(2)
C38 Ga1 O2 106.0(2)
O2 Ga2 C41 115.8(2)
O2 Ga2 C40 111.8(2)
C41 Ga2 C40 125.4(3)
O2 Ga2 O4 72.64(13)
C41 Ga2 O4 108.1(2)
C40 Ga2 O4 110.3(2)
O2 Ga2 Si1 35.29(10)
C41 Ga2 Si1 116.8(2)
C40 Ga2 Si1 117.5(2)
O4 Ga2 Si1 37.37(9)
O1 Si1 O3 111.3(2)
O1 Si1 O2 114.7(2)
O3 Si1 O2 116.1(2)
O1 Si1 O4 113.6(2)
O3 Si1 O4 107.58(18)
O2 Si1 O4 91.96(17)
O1 Si1 Ga2 124.72(18)
O3 Si1 Ga2 123.89(14)
O2 Si1 Ga2 43.06(12)
O4 Si1 Ga2 48.93(12)
Si1 O1 Al1 125.9(3)
Si1 O2 Ga2 101.65(16)
Si1 O2 Ga1 124.18(18)
Ga2 O2 Ga1 127.56(18)
C30 O3 Si1 135.6(3)
O3 C30 C32 109.3(4)
O3 C30 C31 108.3(4)
C32 C30 C31 112.7(5)
O3 C30 C33 105.1(4)
C32 C30 C33 111.3(4)
C31 C30 C33 110.0(4)
C34 O4 Si1 132.9(3)
C34 O4 Ga2 130.6(3)
Si1 O4 Ga2 93.70(14)
O4 C34 C36 108.7(4)
O4 C34 C35 105.0(4)
C36 C34 C35 111.5(5)
O4 C34 C37 109.3(4)
C36 C34 C37 110.3(5)
C35 C34 C37 111.9(4)
O5 Ga1A C39A 124.4(7)
O5 Ga1A C38A 108.9(7)
C39A Ga1A C38A 115.6(9)
O5 Ga1A O2A 98.1(3)
C39A Ga1A O2A 100.4(6)
C38A Ga1A O2A 105.2(7)
O2A Ga2A C40A 116.3(8)
O2A Ga2A C41A 111.3(7)
C40A Ga2A C41A 124.6(9)
O2A Ga2A O4A 72.7(4)
C40A Ga2A O4A 110.0(8)
C41A Ga2A O4A 109.8(7)
O2A Ga2A Si1A 35.5(3)
C40A Ga2A Si1A 117.2(7)
C41A Ga2A Si1A 117.9(6)
O4A Ga2A Si1A 37.3(3)
O1A Si1A O3A 112.4(9)
O1A Si1A O2A 116.2(7)
O3A Si1A O2A 113.5(6)
O1A Si1A O4A 114.0(8)
O3A Si1A O4A 106.6(6)
O2A Si1A O4A 92.1(5)
O1A Si1A Ga2A 124.9(7)
O3A Si1A Ga2A 122.6(5)
O2A Si1A Ga2A 43.1(4)
O4A Si1A Ga2A 49.2(4)
Si1A O1A Al1 123.9(9)
Si1A O2A Ga2A 101.4(5)
Si1A O2A Ga1A 123.3(6)
Ga2A O2A Ga1A 126.6(5)
C30A O3A Si1A 137.0(10)
O3A C30A C33A 109.5(12)
O3A C30A C31A 106.0(12)
C33A C30A C31A 114.2(13)
O3A C30A C32A 105.8(12)
C33A C30A C32A 110.8(13)
C31A C30A C32A 110.1(13)
C34A O4A Si1A 133.7(9)
C34A O4A Ga2A 130.5(9)
Si1A O4A Ga2A 93.5(4)
O4A C34A C35A 108.5(13)
O4A C34A C37A 105.7(12)
C35A C34A C37A 112.8(14)
O4A C34A C36A 108.6(13)
C35A C34A C36A 107.5(14)
C37A C34A C36A 113.6(14)
O10 Ga3 C79 119.70(17)
O10 Ga3 C80 114.24(15)
C79 Ga3 C80 114.1(2)
O10 Ga3 O7 98.10(11)
C79 Ga3 O7 100.96(17)
C80 Ga3 O7 106.09(15)
O7 Ga4 C81 115.29(18)
O7 Ga4 C82 111.73(17)
C81 Ga4 C82 127.1(2)
O7 Ga4 O8 73.12(11)
C81 Ga4 O8 106.47(18)
C82 Ga4 O8 109.09(17)
O7 Ga4 Si2 35.58(8)
C81 Ga4 Si2 115.15(16)
C82 Ga4 Si2 117.00(16)
O8 Ga4 Si2 37.58(8)
O6 Si2 O9 110.96(16)
O6 Si2 O7 114.49(15)
O9 Si2 O7 116.66(15)
O6 Si2 O8 112.31(15)
O9 Si2 O8 108.30(15)
O7 Si2 O8 92.66(14)
O6 Si2 Ga4 123.38(12)
O9 Si2 Ga4 125.54(11)
O7 Si2 Ga4 43.59(10)
O8 Si2 Ga4 49.12(10)
Si2 O6 Al2 126.29(18)
Si2 O7 Ga4 100.83(14)
Si2 O7 Ga3 123.85(15)
Ga4 O7 Ga3 126.83(15)
C71 O8 Si2 133.2(3)
C71 O8 Ga4 131.8(2)
Si2 O8 Ga4 93.30(13)
O8 C71 C72 105.8(4)
O8 C71 C73 109.3(3)
C72 C71 C73 112.1(4)
O8 C71 C74 109.3(4)
C72 C71 C74 110.3(4)
C73 C71 C74 109.9(4)
C75 O9 Si2 136.4(3)
O9 C75 C76 108.2(3)
O9 C75 C77 105.6(3)
C76 C75 C77 111.0(4)
O9 C75 C78 109.7(3)
C76 C75 C78 110.9(4)
C77 C75 C78 111.2(4)
O10 Ga3A C80A 108.9(6)
O10 Ga3A C79A 121.8(11)
C80A Ga3A C79A 115.1(7)
O10 Ga3A O7A 100.0(3)
C80A Ga3A O7A 107.3(6)
C79A Ga3A O7A 101.2(6)
C81A Ga4A O7A 115.2(6)
C81A Ga4A C82A 127.4(5)
O7A Ga4A C82A 111.6(6)
C81A Ga4A O8A 106.4(6)
O7A Ga4A O8A 73.2(3)
C82A Ga4A O8A 109.1(6)
C81A Ga4A Si2A 114.9(5)
O7A Ga4A Si2A 35.8(2)
C82A Ga4A Si2A 117.0(5)
O8A Ga4A Si2A 37.4(2)
O6A Si2A O9A 111.4(6)
O6A Si2A O7A 114.1(6)
O9A Si2A O7A 115.6(6)
O6A Si2A O8A 113.5(6)
O9A Si2A O8A 108.1(6)
O7A Si2A O8A 92.7(4)
O6A Si2A Ga4A 123.9(6)
O9A Si2A Ga4A 124.7(5)
O7A Si2A Ga4A 43.7(3)
O8A Si2A Ga4A 49.1(3)
Si2A O6A Al2 127.6(9)
Si2A O7A Ga4A 100.5(4)
Si2A O7A Ga3A 122.9(5)
Ga4A O7A Ga3A 127.2(5)
C71A O8A Si2A 133.6(8)
C71A O8A Ga4A 131.2(7)
Si2A O8A Ga4A 93.6(4)
O8A C71A C72A 105.9(8)
O8A C71A C73A 109.3(8)
C72A C71A C73A 112.2(9)
O8A C71A C74A 109.3(9)
C72A C71A C74A 110.1(9)
C73A C71A C74A 109.9(9)
C75A O9A Si2A 135.1(10)
O9A C75A C76A 107.7(9)
O9A C75A C77A 105.7(9)
C76A C75A C77A 111.4(9)
O9A C75A C78A 109.6(9)
C76A C75A C78A 110.9(9)
C77A C75A C78A 111.4(9)
O5 Al1 O1 107.57(18)
O5 Al1 O1A 109.4(5)
O5 Al1 N2 112.70(13)
O1 Al1 N2 114.90(17)
O1A Al1 N2 103.1(6)
O5 Al1 N1 115.84(14)
O1 Al1 N1 109.25(17)
O1A Al1 N1 117.9(6)
N2 Al1 N1 96.50(14)
O10 Al2 O6 107.77(13)
O10 Al2 O6A 108.4(4)
O10 Al2 N3 113.09(14)
O6 Al2 N3 115.05(14)
O6A Al2 N3 103.3(5)
O10 Al2 N4 116.79(14)
O6 Al2 N4 107.74(14)
O6A Al2 N4 117.6(6)
N3 Al2 N4 96.24(13)
Al1 O5 Ga1A 127.10(16)
Al1 O5 Ga1 133.81(15)
Al2 O10 Ga3 134.25(15)
Al2 O10 Ga3A 127.5(2)
C2 N1 C6 117.1(3)
C2 N1 Al1 123.8(3)
C6 N1 Al1 119.0(2)
C4 N2 C18 118.0(3)
C4 N2 Al1 124.3(3)
C18 N2 Al1 117.4(2)
C43 N3 C47 118.5(3)
C43 N3 Al2 124.4(3)
C47 N3 Al2 116.7(2)
C45 N4 C59 116.3(3)
C45 N4 Al2 124.0(3)
C59 N4 Al2 119.3(2)
N1 C2 C3 123.6(4)
N1 C2 C1A 125.3(19)
C3 C2 C1A 110.6(19)
N1 C2 C1 117.5(8)
C3 C2 C1 118.6(8)
C4 C3 C2 128.4(4)
N2 C4 C3 123.2(4)
N2 C4 C5 120.7(4)
C3 C4 C5 116.0(4)
C11 C6 C7 120.3(4)
C11 C6 N1 119.9(3)
C7 C6 N1 119.7(3)
C9 C8 C7 121.6(4)
C10 C9 C8 119.3(4)
C9 C10 C11 122.3(4)
C10 C11 C6 118.0(4)
C10 C11 C12 119.7(4)
C6 C11 C12 122.3(4)
C13 C12 C11 111.7(4)
C13 C12 C14 108.0(4)
C11 C12 C14 110.7(4)
C8 C7 C6 118.5(4)
C8 C7 C15 116.7(5)
C6 C7 C15 124.8(5)
C8 C7 C15A 126.7(11)
C6 C7 C15A 114.0(12)
C7 C15 C16 111.4(6)
C7 C15 C17 110.3(6)
C16 C15 C17 110.8(7)
C16A C15A C17A 107.7(15)
C16A C15A C7 109.2(14)
C17A C15A C7 113.7(15)
C19 C18 C23 121.0(4)
C19 C18 N2 120.6(3)
C23 C18 N2 118.4(3)
C20 C19 C18 117.9(4)
C20 C19 C27 119.5(4)
C18 C19 C27 122.6(4)
C21 C20 C19 122.0(4)
C20 C21 C22 119.6(4)
C21 C22 C23 121.4(4)
C22 C23 C18 118.2(4)
C22 C23 C24 119.8(3)
C18 C23 C24 121.9(4)
C23 C24 C26 111.1(4)
C23 C24 C25 112.0(4)
C26 C24 C25 109.6(4)
C28 C27 C19 111.4(4)
C28 C27 C29 110.1(4)
C19 C27 C29 111.1(4)
N3 C43 C44 123.5(3)
N3 C43 C42 120.5(3)
C44 C43 C42 115.9(3)
C45 C44 C43 128.1(3)
N4 C45 C44 123.4(3)
N4 C45 C46 119.8(3)
C44 C45 C46 116.7(3)
C48 C47 C52 122.3(4)
C48 C47 N3 119.7(3)
C52 C47 N3 118.1(4)
C49 C48 C47 118.0(4)
C49 C48 C56 118.7(4)
C47 C48 C56 123.2(4)
C50 C49 C48 121.0(4)
C49 C50 C51 120.7(4)
C50 C51 C52 121.4(5)
C51 C52 C47 116.6(4)
C51 C52 C53 119.9(4)
C47 C52 C53 123.5(4)
C51 C52 C53A 120(2)
C47 C52 C53A 124(2)
C52 C53 C54 113.3(5)
C52 C53 C55 111.0(5)
C54 C53 C55 109.4(5)
C52 C53A C54A 114(3)
C52 C53A C55A 110(2)
C54A C53A C55A 108(3)
C48 C56 C57 113.6(4)
C48 C56 C58 112.2(4)
C57 C56 C58 108.7(4)
C60 C59 C64 122.2(4)
C60 C59 N4 119.5(3)
C64 C59 N4 118.2(3)
C61 C60 C59 118.3(4)
C61 C60 C68 118.4(4)
C59 C60 C68 123.3(3)
C62 C61 C60 120.8(4)
C61 C62 C63 120.4(4)
C62 C63 C64 121.4(4)
C63 C64 C59 116.8(4)
C63 C64 C65A 118(2)
C59 C64 C65A 124(2)
C63 C64 C65 121.7(4)
C59 C64 C65 121.5(4)
C64 C65 C66 112.8(5)
C64 C65 C67 112.1(4)
C66 C65 C67 108.1(4)
C64 C65A C66A 117(3)
C64 C65A C67A 114(2)
C66A C65A C67A 108(3)
C60 C68 C70 112.5(4)
C60 C68 C69 111.3(4)
C70 C68 C69 109.0(4)
C88 C83 C84 118.2(7)
C88 C83 C89 120.6(7)
C84 C83 C89 121.3(7)
C85 C84 C83 120.8(7)
C86 C85 C84 120.8(8)
C85 C86 C87 119.2(8)
C88 C87 C86 119.4(7)
C83 C88 C87 121.5(7)
C88A C83A C84A 119.3(12)
C88A C83A C89A 121.1(13)
C84A C83A C89A 119.6(13)
C85A C84A C83A 121.5(12)
C84A C85A C86A 118.3(12)
C87A C86A C85A 121.3(13)
C86A C87A C88A 119.1(13)
C83A C88A C87A 120.5(12)

loop_
_geom_bond_atom_site_label_1
_geom_bond_atom_site_label_2
_geom_bond_distance
Ga1 O5 1.848(3)
Ga1 C39 1.984(6)
Ga1 C38 1.985(6)
Ga1 O2 2.039(3)
Ga2 O2 1.937(3)
Ga2 C41 1.941(7)
Ga2 C40 1.950(6)
Ga2 O4 2.099(3)
Ga2 Si1 2.7780(17)
Si1 O1 1.598(4)
Si1 O3 1.607(4)
Si1 O2 1.639(3)
Si1 O4 1.690(3)
O1 Al1 1.773(3)
O3 C30 1.466(6)
C30 C32 1.508(7)
C30 C31 1.513(6)
C30 C33 1.530(7)
O4 C34 1.480(5)
C34 C36 1.514(7)
C34 C35 1.516(7)
C34 C37 1.517(7)
Ga1A O5 1.827(3)
Ga1A C39A 1.976(14)
Ga1A C38A 2.002(14)
Ga1A O2A 2.049(9)
Ga2A O2A 1.927(10)
Ga2A C40A 1.942(15)
Ga2A C41A 1.965(14)
Ga2A O4A 2.097(10)
Ga2A Si1A 2.766(6)
Si1A O1A 1.590(12)
Si1A O3A 1.608(10)
Si1A O2A 1.640(10)
Si1A O4A 1.680(10)
O1A Al1 1.774(9)
O3A C30A 1.466(13)
C30A C33A 1.509(13)
C30A C31A 1.520(13)
C30A C32A 1.522(13)
O4A C34A 1.479(13)
C34A C35A 1.504(13)
C34A C37A 1.514(13)
C34A C36A 1.516(14)
Ga3 O10 1.827(2)
Ga3 C79 1.979(5)
Ga3 C80 1.985(4)
Ga3 O7 2.042(3)
Ga4 O7 1.951(3)
Ga4 C81 1.951(5)
Ga4 C82 1.960(5)
Ga4 O8 2.104(3)
Ga4 Si2 2.7787(12)
Si2 O6 1.593(3)
Si2 O9 1.607(3)
Si2 O7 1.646(3)
Si2 O8 1.697(3)
O6 Al2 1.762(3)
O8 C71 1.455(5)
C71 C72 1.521(6)
C71 C73 1.525(6)
C71 C74 1.527(6)
O9 C75 1.454(5)
C75 C76 1.511(6)
C75 C77 1.522(6)
C75 C78 1.528(5)
Ga3A O10 1.868(5)
Ga3A C80A 1.970(10)
Ga3A C79A 1.977(11)
Ga3A O7A 2.040(8)
Ga4A C81A 1.951(10)
Ga4A O7A 1.955(8)
Ga4A C82A 1.958(9)
Ga4A O8A 2.106(8)
Ga4A Si2A 2.783(6)
Si2A O6A 1.585(8)
Si2A O9A 1.612(8)
Si2A O7A 1.657(8)
Si2A O8A 1.693(8)
O6A Al2 1.771(9)
O8A C71A 1.456(9)
C71A C72A 1.521(11)
C71A C73A 1.524(10)
C71A C74A 1.529(10)
O9A C75A 1.458(10)
C75A C76A 1.511(11)
C75A C77A 1.518(11)
C75A C78A 1.527(11)
Al1 O5 1.692(3)
Al1 N2 1.917(3)
Al1 N1 1.922(3)
Al2 O10 1.695(3)
Al2 N3 1.908(3)
Al2 N4 1.917(3)
N1 C2 1.337(5)
N1 C6 1.459(5)
N2 C4 1.335(5)
N2 C18 1.452(5)
N3 C43 1.344(5)
N3 C47 1.452(5)
N4 C45 1.349(4)
N4 C59 1.452(5)
C2 C3 1.392(6)
C2 C1A 1.527(10)
C2 C1 1.528(7)
C3 C4 1.390(6)
C4 C5 1.507(6)
C6 C11 1.413(5)
C6 C7 1.414(6)
C8 C9 1.377(6)
C8 C7 1.390(6)
C9 C10 1.376(6)
C10 C11 1.389(6)
C11 C12 1.528(6)
C12 C13 1.526(6)
C12 C14 1.537(7)
C7 C15 1.533(8)
C7 C15A 1.556(16)
C15 C16 1.534(9)
C15 C17 1.543(8)
C15A C16A 1.539(15)
C15A C17A 1.550(14)
C18 C19 1.412(5)
C18 C23 1.415(5)
C19 C20 1.393(6)
C19 C27 1.525(6)
C20 C21 1.376(6)
C21 C22 1.390(6)
C22 C23 1.391(6)
C23 C24 1.524(6)
C24 C26 1.525(6)
C24 C25 1.545(6)
C27 C28 1.511(7)
C27 C29 1.544(6)
C42 C43 1.511(5)
C43 C44 1.390(5)
C44 C45 1.387(5)
C45 C46 1.522(5)
C47 C48 1.401(6)
C47 C52 1.411(6)
C48 C49 1.400(6)
C48 C56 1.523(6)
C49 C50 1.364(7)
C50 C51 1.381(7)
C51 C52 1.410(6)
C52 C53 1.504(7)
C52 C53A 1.50(2)
C53 C54 1.531(7)
C53 C55 1.535(7)
C53A C54A 1.533(18)
C53A C55A 1.534(18)
C56 C57 1.524(6)
C56 C58 1.540(6)
C59 C60 1.401(6)
C59 C64 1.406(6)
C60 C61 1.396(6)
C60 C68 1.521(6)
C61 C62 1.363(7)
C62 C63 1.393(7)
C63 C64 1.398(6)
C64 C65A 1.52(2)
C64 C65 1.523(7)
C65 C66 1.535(7)
C65 C67 1.552(6)
C65A C66A 1.541(18)
C65A C67A 1.547(18)
C68 C70 1.543(6)
C68 C69 1.543(6)
C83 C88 1.387(9)
C83 C84 1.397(9)
C83 C89 1.494(10)
C84 C85 1.378(9)
C85 C86 1.378(9)
C86 C87 1.403(9)
C87 C88 1.387(9)
C83A C88A 1.383(12)
C83A C84A 1.385(13)
C83A C89A 1.487(15)
C84A C85A 1.384(12)
C85A C86A 1.389(13)
C86A C87A 1.387(13)
C87A C88A 1.392(13)
